data_4123988
loop_
_publ_author_name
'Stevenson, D.L.'
'Wei, C.H.'
'Dahl, L.F.'

_publ_section_title
;
 XXI. Stereochemical analysis of the mixed-metal Fe Co2 (C O)9 S cluster
 system and resulting bond-length evidence for antibonding trimetal
 character of the unpaired electron in the isostructural Co3 (C O)9 S
 cluster system
;
_journal_name_full 'Journal of the American Chemical Society'
_journal_page_first 6027
_journal_page_last 6031
_journal_volume 93
_journal_year 1971
_chemical_formula_sum 'C9 Co2 Fe O9 S'
_chemical_name_systematic 'Fe Co2 (C O)9 S'
_space_group_IT_number 2
_symmetry_space_group_name_Hall '-P 1'
_symmetry_space_group_name_H-M 'P -1'
_cell_angle_alpha 109.83
_cell_angle_beta 107.62
_cell_angle_gamma 97.52
_cell_formula_units_Z 4
_cell_length_a 9.56
_cell_length_b 13.12
_cell_length_c 13.38
_cell_volume 1452.688
_citation_journal_id_ASTM JACSAT
_cod_data_source_file Stevenson_JACSAT_1971_1366.cif
_cod_data_source_block C9Co2Fe1O9S1
_cod_original_formula_sum 'C9 Co2 Fe1 O9 S1'
_cod_database_code 4123988

loop_
_symmetry_equiv_pos_as_xyz
x,y,z
-x,-y,-z

loop_
_atom_site_label
_atom_site_type_symbol
_atom_site_fract_x
_atom_site_fract_y
_atom_site_fract_z
_atom_site_occupancy
_atom_site_U_iso_or_equiv
C4 C+2 0.6052 0.4262 0.3823 1 0.0
C10 C+2 0.7074 0.5454 -0.0479 1 0.0
C9 C+2 0.7628 0.2603 0.2731 1 0.0
C16 C+2 0.6334 0.8113 0.289 1 0.0
Co5 Co 0.9318 0.6123 0.2211 0.666 0.0
Fe1 Fe 0.3272 0.0991 0.2305 0.333 0.0
C6 C+2 0.3091 0.364 0.332 1 0.0
C8 C+2 0.6916 0.1505 0.3977 1 0.0
Co1 Co 0.3272 0.0991 0.2305 0.666 0.0
O10 O-2 0.694 0.4699 -0.1321 1 0.0
O1 O-2 0.0151 0.1217 0.1801 1 0.0
Co3 Co 0.6092 0.1673 0.2672 0.666 0.0
O3 O-2 0.2556 -0.1208 0.042 1 0.0
Fe4 Fe 0.7283 0.6577 0.0805 0.333 0.0
C1 C+2 0.1374 0.1131 0.1993 1 0.0
O6 O-2 0.2088 0.4057 0.3137 1 0.0
Co4 Co 0.7283 0.6577 0.0805 0.666 0.0
C2 C+2 0.3626 0.0654 0.3471 1 0.0
S1 S-2 0.4213 0.2103 0.1663 1 0.0
O18 O-2 0.8733 0.7705 0.5311 1 0.0
C11 C+2 0.8449 0.7696 0.0732 1 0.0
C18 C+2 0.8423 0.7636 0.4372 1 0.0
O14 O-2 0.188 0.7688 0.2289 1 0.0
S2 S-2 0.6937 0.5792 0.1932 1 0.0
C13 C+2 0.0188 0.5938 0.3506 1 0.0
O7 O-2 0.6454 -0.0353 0.1078 1 0.0
Co2 Co 0.4664 0.3069 0.3439 0.666 0.0
O8 O-2 0.7513 0.1369 0.4784 1 0.0
O16 O-2 0.5325 0.8518 0.2859 1 0.0
C15 C+2 0.9424 0.4833 0.1246 1 0.0
Fe3 Fe 0.6092 0.1673 0.2672 0.333 0.0
C17 C+2 0.9245 0.8797 0.3248 1 0.0
C7 C+2 0.6252 0.0423 0.1683 1 0.0
Co6 Co 0.7938 0.7563 0.2958 0.666 0.0
O4 O-2 0.6983 0.5083 0.4057 1 0.0
Fe5 Fe 0.9318 0.6123 0.2211 0.333 0.0
O15 O-2 0.9476 0.3971 0.0614 1 0.0
O5 O-2 0.543 0.3146 0.5761 1 0.0
C14 C+2 0.0862 0.7063 0.2298 1 0.0
O12 O-2 0.4282 0.6976 0.0007 1 0.0
O9 O-2 0.8595 0.3245 0.2743 1 0.0
O17 O-2 0.0135 0.9613 0.3462 1 0.0
C3 C+2 0.287 -0.0371 0.1164 1 0.0
C5 C+2 0.5075 0.3095 0.4837 1 0.0
O13 O-2 0.0715 0.5926 0.4419 1 0.0
O2 O-2 0.3781 0.0465 0.4324 1 0.0
Fe2 Fe 0.4664 0.3069 0.3439 0.333 0.0
O11 O-2 0.9204 0.8401 0.0638 1 0.0
Fe6 Fe 0.7938 0.7563 0.2958 0.333 0.0
C12 C+2 0.5457 0.6827 0.0322 1 0.0
